data_4037777
loop_
_publ_author_name
'Cao, Jun'
'Shi, Rong-Guo'
'Sun, Jing'
'Liu, Dan'
'Liu, Ruzhang'
'Xia, Xiao-Nan'
'Wang, Yang'
'Yan, Chao-Guo'

_publ_section_title
;
 Domino Reaction of Aromatic Aldehydes and 1,3-Indandiones for
 Construction of Bicyclo[2.2.2]octanes and
 Dibenzo[b,g]indeno[1',2':3,4]fluoreno[1,2-d]oxonines.
;
_journal_name_full 'The Journal of organic chemistry'
_journal_paper_doi 10.1021/acs.joc.9b02911
_journal_year 2019
_chemical_formula_moiety 'C44 H26 O6'
_chemical_formula_sum 'C44 H26 O6'
_chemical_formula_weight 650.65
_space_group_crystal_system triclinic
_space_group_IT_number 2
_space_group_name_Hall '-P 1'
_space_group_name_H-M_alt 'P -1'
_atom_sites_solution_hydrogens geom
_audit_creation_method SHELXL-2014/7
_cell_angle_alpha 69.8144(18)
_cell_angle_beta 79.5318(18)
_cell_angle_gamma 62.4336(15)
_cell_formula_units_Z 2
_cell_length_a 11.1430(6)
_cell_length_b 11.4160(7)
_cell_length_c 15.0232(10)
_cell_measurement_reflns_used 8423
_cell_measurement_temperature 296(2)
_cell_measurement_theta_max 26.63
_cell_measurement_theta_min 2.17
_cell_volume 1589.51(17)
_computing_cell_refinement 'Bruker SAINT'
_computing_data_collection 'Bruker APEX2'
_computing_data_reduction 'Bruker SAINT'
_computing_molecular_graphics 'Bruker SHELXTL'
_computing_publication_material 'Bruker SHELXTL'
_computing_structure_refinement 'SHELXL-2014/7 (Sheldrick, 2014)'
_computing_structure_solution 'SHELXS-97 (Sheldrick 2008)'
_diffrn_ambient_temperature 296(2)
_diffrn_measured_fraction_theta_full 0.995
_diffrn_measured_fraction_theta_max 0.994
_diffrn_measurement_device_type 'CCD area detector'
_diffrn_measurement_method 'phi and omega scans'
_diffrn_radiation_source 'fine-focus sealed tube'
_diffrn_radiation_type MoK\a
_diffrn_radiation_wavelength 0.71073
_diffrn_reflns_av_R_equivalents 0.0470
_diffrn_reflns_av_unetI/netI 0.0567
_diffrn_reflns_Laue_measured_fraction_full 0.995
_diffrn_reflns_Laue_measured_fraction_max 0.994
_diffrn_reflns_limit_h_max 14
_diffrn_reflns_limit_h_min -14
_diffrn_reflns_limit_k_max 14
_diffrn_reflns_limit_k_min -14
_diffrn_reflns_limit_l_max 19
_diffrn_reflns_limit_l_min -19
_diffrn_reflns_number 23950
_diffrn_reflns_point_group_measured_fraction_full 0.995
_diffrn_reflns_point_group_measured_fraction_max 0.994
_diffrn_reflns_theta_full 25.242
_diffrn_reflns_theta_max 27.544
_diffrn_reflns_theta_min 1.445
_exptl_absorpt_coefficient_mu 0.090
_exptl_absorpt_correction_T_max 0.982
_exptl_absorpt_correction_T_min 0.980
_exptl_absorpt_correction_type multi-scan
_exptl_absorpt_process_details sadabs
_exptl_crystal_colour yellow
_exptl_crystal_density_diffrn 1.359
_exptl_crystal_description block
_exptl_crystal_F_000 676
_exptl_crystal_size_max 0.220
_exptl_crystal_size_mid 0.220
_exptl_crystal_size_min 0.200
_refine_diff_density_max 0.250
_refine_diff_density_min -0.229
_refine_diff_density_rms 0.057
_refine_ls_extinction_method none
_refine_ls_goodness_of_fit_ref 1.044
_refine_ls_hydrogen_treatment constr
_refine_ls_matrix_type full
_refine_ls_number_parameters 453
_refine_ls_number_reflns 7297
_refine_ls_number_restraints 0
_refine_ls_restrained_S_all 1.044
_refine_ls_R_factor_all 0.0965
_refine_ls_R_factor_gt 0.0518
_refine_ls_shift/su_max 0.000
_refine_ls_shift/su_mean 0.000
_refine_ls_structure_factor_coef Fsqd
_refine_ls_weighting_details 'w=1/[\s^2^(Fo^2^)+(0.0757P)^2^+0.1136P] where P=(Fo^2^+2Fc^2^)/3'
_refine_ls_weighting_scheme calc
_refine_ls_wR_factor_gt 0.1222
_refine_ls_wR_factor_ref 0.1459
_reflns_Friedel_coverage 0.000
_reflns_number_gt 4678
_reflns_number_total 7297
_reflns_threshold_expression 'I > 2\s(I)'
_cod_data_source_file jo9b02911_si_002.cif
_cod_data_source_block 1a
_cod_database_code 4037777
_shelx_shelxl_version_number 2014/7
_shelx_space_group_comment
; 
The symmetry employed for this shelxl refinement is uniquely defined 
by the following loop, which should always be used as a source of 
symmetry information in preference to the above space-group names. 
They are only intended as comments. 
;
_shelx_estimated_absorpt_t_min 0.980
_shelx_estimated_absorpt_t_max 0.982

loop_
_space_group_symop_operation_xyz
'x, y, z'
'-x, -y, -z'

loop_
_atom_site_label
_atom_site_type_symbol
_atom_site_fract_x
_atom_site_fract_y
_atom_site_fract_z
_atom_site_U_iso_or_equiv
_atom_site_adp_type
_atom_site_occupancy
_atom_site_site_symmetry_order
_atom_site_calc_flag
_atom_site_refinement_flags_posn
_atom_site_refinement_flags_adp
C1 C 0.29259(16) 1.13714(18) 0.09275(12) 0.0376(4) Uani 1 1 d . .
C2 C 0.36472(17) 1.20403(18) 0.11453(13) 0.0397(4) Uani 1 1 d . .
C3 C 0.45708(19) 1.2497(2) 0.05830(15) 0.0537(5) Uani 1 1 d . .
H3 H 0.4811 1.2414 -0.0026 0.064 Uiso 1 1 calc R U
C4 C 0.5120(2) 1.3078(2) 0.09593(19) 0.0712(7) Uani 1 1 d . .
H4 H 0.5752 1.3381 0.0601 0.085 Uiso 1 1 calc R U
C5 C 0.4750(2) 1.3219(3) 0.1858(2) 0.0750(7) Uani 1 1 d . .
H5 H 0.5129 1.3630 0.2088 0.090 Uiso 1 1 calc R U
C6 C 0.3834(2) 1.2767(2) 0.24233(16) 0.0573(6) Uani 1 1 d . .
H6 H 0.3591 1.2862 0.3029 0.069 Uiso 1 1 calc R U
C7 C 0.32881(17) 1.21663(17) 0.20519(13) 0.0389(4) Uani 1 1 d . .
C8 C 0.22940(16) 1.15924(17) 0.24871(12) 0.0325(4) Uani 1 1 d . .
C9 C 0.22941(15) 1.07647(17) 0.18645(11) 0.0311(4) Uani 1 1 d . .
C10 C -0.07906(16) 1.10746(17) 0.31678(12) 0.0343(4) Uani 1 1 d . .
C11 C -0.12176(16) 1.24070(17) 0.23901(12) 0.0348(4) Uani 1 1 d . .
C12 C -0.23726(18) 1.36320(19) 0.23572(14) 0.0441(5) Uani 1 1 d . .
H12 H -0.2981 1.3706 0.2871 0.053 Uiso 1 1 calc R U
C13 C -0.2597(2) 1.4736(2) 0.15467(16) 0.0536(5) Uani 1 1 d . .
H13 H -0.3368 1.5565 0.1508 0.064 Uiso 1 1 calc R U
C14 C -0.1679(2) 1.4615(2) 0.07886(16) 0.0563(5) Uani 1 1 d . .
H14 H -0.1845 1.5371 0.0246 0.068 Uiso 1 1 calc R U
C15 C -0.05176(18) 1.33961(19) 0.08188(13) 0.0459(5) Uani 1 1 d . .
H15 H 0.0093 1.3328 0.0306 0.055 Uiso 1 1 calc R U
C16 C -0.02918(16) 1.22879(17) 0.16302(12) 0.0338(4) Uani 1 1 d . .
C17 C 0.08616(15) 1.08439(17) 0.18375(11) 0.0306(4) Uani 1 1 d . .
C18 C 0.05012(15) 1.01151(16) 0.28303(11) 0.0288(4) Uani 1 1 d . .
C19 C -0.03810(17) 1.0014(2) 0.10857(12) 0.0383(4) Uani 1 1 d . .
C20 C -0.02154(18) 0.8582(2) 0.14591(12) 0.0399(4) Uani 1 1 d . .
C21 C -0.1159(2) 0.8091(2) 0.14894(13) 0.0519(5) Uani 1 1 d . .
H21 H -0.2037 0.8698 0.1287 0.062 Uiso 1 1 calc R U
C22 C -0.0763(3) 0.6687(3) 0.18260(16) 0.0645(6) Uani 1 1 d . .
H22 H -0.1382 0.6335 0.1868 0.077 Uiso 1 1 calc R U
C23 C 0.0547(3) 0.5801(3) 0.21015(18) 0.0710(7) Uani 1 1 d . .
H23 H 0.0802 0.4852 0.2320 0.085 Uiso 1 1 calc R U
C24 C 0.1495(2) 0.6277(2) 0.20631(16) 0.0612(6) Uani 1 1 d . .
H24 H 0.2379 0.5663 0.2248 0.073 Uiso 1 1 calc R U
C25 C 0.10969(18) 0.76926(19) 0.17426(13) 0.0417(4) Uani 1 1 d . .
C26 C 0.19627(16) 0.84603(18) 0.15835(12) 0.0364(4) Uani 1 1 d . .
C27 C 0.09639(16) 1.00097(17) 0.11766(11) 0.0335(4) Uani 1 1 d . .
H27 H 0.1292 1.0394 0.0546 0.040 Uiso 1 1 calc R U
C28 C 0.34081(18) 0.67690(18) 0.30772(13) 0.0415(4) Uani 1 1 d . .
C29 C 0.26929(18) 0.64833(18) 0.39970(13) 0.0417(4) Uani 1 1 d . .
C30 C 0.3094(2) 0.5274(2) 0.47479(16) 0.0631(6) Uani 1 1 d . .
H30 H 0.3890 0.4498 0.4710 0.076 Uiso 1 1 calc R U
C31 C 0.2277(3) 0.5259(2) 0.55523(16) 0.0729(7) Uani 1 1 d . .
H31 H 0.2524 0.4458 0.6066 0.088 Uiso 1 1 calc R U
C32 C 0.1094(2) 0.6413(2) 0.56103(15) 0.0605(6) Uani 1 1 d . .
H32 H 0.0556 0.6366 0.6161 0.073 Uiso 1 1 calc R U
C33 C 0.06894(19) 0.76358(19) 0.48733(12) 0.0425(4) Uani 1 1 d . .
H33 H -0.0100 0.8412 0.4923 0.051 Uiso 1 1 calc R U
C34 C 0.15049(17) 0.76627(17) 0.40545(12) 0.0357(4) Uani 1 1 d . .
C35 C 0.13696(15) 0.87901(16) 0.31780(11) 0.0300(4) Uani 1 1 d . .
C36 C 0.25571(16) 0.82791(17) 0.25096(11) 0.0323(4) Uani 1 1 d . .
C37 C 0.33515(16) 0.91711(17) 0.22368(11) 0.0326(4) Uani 1 1 d . .
H37 H 0.3927 0.8953 0.1686 0.039 Uiso 1 1 calc R U
C38 C 0.42998(16) 0.88832(17) 0.29738(12) 0.0339(4) Uani 1 1 d . .
C39 C 0.55962(17) 0.8749(2) 0.26816(14) 0.0462(5) Uani 1 1 d . .
H39 H 0.5873 0.8789 0.2054 0.055 Uiso 1 1 calc R U
C40 C 0.64855(19) 0.8557(2) 0.33065(15) 0.0552(5) Uani 1 1 d . .
H40 H 0.7342 0.8495 0.3086 0.066 Uiso 1 1 calc R U
C41 C 0.61363(19) 0.8455(2) 0.42464(14) 0.0498(5) Uani 1 1 d . .
C42 C 0.7156(2) 0.8196(3) 0.49131(18) 0.0812(8) Uani 1 1 d . .
H42A H 0.7675 0.7217 0.5181 0.122 Uiso 1 1 calc R U
H42B H 0.6691 0.8600 0.5413 0.122 Uiso 1 1 calc R U
H42C H 0.7751 0.8606 0.4570 0.122 Uiso 1 1 calc R U
C43 C 0.4850(2) 0.8569(2) 0.45450(13) 0.0481(5) Uani 1 1 d . .
H43 H 0.4591 0.8492 0.5179 0.058 Uiso 1 1 calc R U
C44 C 0.39376(18) 0.87967(18) 0.39211(12) 0.0406(4) Uani 1 1 d . .
H44 H 0.3070 0.8893 0.4139 0.049 Uiso 1 1 calc R U
O1 O 0.28935(14) 1.12826(17) 0.01545(9) 0.0619(4) Uani 1 1 d . .
O2 O 0.15771(12) 1.17937(13) 0.31732(8) 0.0432(3) Uani 1 1 d . .
O3 O -0.14030(13) 1.08283(13) 0.39138(9) 0.0520(4) Uani 1 1 d . .
O4 O -0.13857(13) 1.10283(14) 0.07204(9) 0.0529(4) Uani 1 1 d . .
O5 O 0.30645(11) 0.79969(14) 0.09469(9) 0.0475(3) Uani 1 1 d . .
H5A H 0.2772 0.8178 0.0429 0.071 Uiso 1 1 calc R U
O6 O 0.44694(13) 0.59741(14) 0.28126(10) 0.0580(4) Uani 1 1 d . .

loop_
_atom_site_aniso_label
_atom_site_aniso_U_11
_atom_site_aniso_U_22
_atom_site_aniso_U_33
_atom_site_aniso_U_23
_atom_site_aniso_U_13
_atom_site_aniso_U_12
C1 0.0314(9) 0.0459(11) 0.0356(10) -0.0097(8) -0.0014(7) -0.0183(8)
C2 0.0307(9) 0.0398(10) 0.0466(11) -0.0087(9) -0.0014(8) -0.0163(8)
C3 0.0409(11) 0.0591(13) 0.0611(13) -0.0130(11) 0.0075(9) -0.0285(10)
C4 0.0531(13) 0.0745(16) 0.104(2) -0.0347(15) 0.0218(13) -0.0455(13)
C5 0.0633(15) 0.0869(18) 0.112(2) -0.0548(16) 0.0178(14) -0.0524(14)
C6 0.0529(12) 0.0666(14) 0.0756(15) -0.0373(12) 0.0050(10) -0.0357(11)
C7 0.0326(9) 0.0368(10) 0.0498(11) -0.0144(9) -0.0022(8) -0.0157(8)
C8 0.0292(9) 0.0327(9) 0.0338(9) -0.0087(8) -0.0052(7) -0.0113(7)
C9 0.0303(9) 0.0400(9) 0.0278(8) -0.0113(7) -0.0009(6) -0.0181(8)
C10 0.0308(9) 0.0384(10) 0.0380(10) -0.0155(8) 0.0010(7) -0.0162(8)
C11 0.0295(9) 0.0369(10) 0.0411(10) -0.0147(8) -0.0042(7) -0.0137(8)
C12 0.0336(10) 0.0422(11) 0.0561(12) -0.0187(10) -0.0037(8) -0.0123(9)
C13 0.0424(11) 0.0370(11) 0.0717(15) -0.0126(11) -0.0118(10) -0.0084(9)
C14 0.0529(13) 0.0420(12) 0.0612(13) 0.0033(10) -0.0151(10) -0.0187(10)
C15 0.0422(11) 0.0475(12) 0.0459(11) -0.0055(10) -0.0060(9) -0.0221(10)
C16 0.0304(9) 0.0371(10) 0.0375(10) -0.0099(8) -0.0064(7) -0.0165(8)
C17 0.0281(8) 0.0384(9) 0.0301(9) -0.0123(7) 0.0000(6) -0.0172(8)
C18 0.0267(8) 0.0355(9) 0.0293(8) -0.0121(7) 0.0009(6) -0.0164(8)
C19 0.0342(10) 0.0567(12) 0.0333(9) -0.0231(9) 0.0024(8) -0.0215(9)
C20 0.0413(10) 0.0616(12) 0.0338(9) -0.0249(9) 0.0083(8) -0.0317(9)
C21 0.0508(12) 0.0839(16) 0.0469(11) -0.0316(11) 0.0087(9) -0.0452(12)
C22 0.0739(16) 0.0916(18) 0.0685(15) -0.0404(14) 0.0169(12) -0.0636(15)
C23 0.0852(18) 0.0670(15) 0.0912(18) -0.0390(14) 0.0108(14) -0.0516(15)
C24 0.0605(14) 0.0537(13) 0.0842(16) -0.0327(12) -0.0008(11) -0.0287(11)
C25 0.0431(11) 0.0503(11) 0.0465(11) -0.0273(9) 0.0060(8) -0.0259(9)
C26 0.0312(9) 0.0479(11) 0.0407(10) -0.0254(9) 0.0076(7) -0.0201(8)
C27 0.0318(9) 0.0467(10) 0.0287(8) -0.0152(8) 0.0018(7) -0.0206(8)
C28 0.0346(10) 0.0377(10) 0.0540(12) -0.0210(9) -0.0015(8) -0.0119(9)
C29 0.0414(10) 0.0339(10) 0.0474(11) -0.0122(9) -0.0020(8) -0.0141(9)
C30 0.0693(15) 0.0342(11) 0.0642(14) -0.0081(11) -0.0034(11) -0.0090(10)
C31 0.0943(19) 0.0459(13) 0.0532(14) 0.0024(11) -0.0004(13) -0.0225(13)
C32 0.0739(15) 0.0543(14) 0.0458(12) -0.0096(11) 0.0068(10) -0.0285(12)
C33 0.0468(11) 0.0415(11) 0.0408(10) -0.0121(9) 0.0021(8) -0.0219(9)
C34 0.0382(10) 0.0367(10) 0.0377(10) -0.0124(8) -0.0014(7) -0.0198(8)
C35 0.0271(8) 0.0355(9) 0.0323(9) -0.0140(8) 0.0010(7) -0.0156(7)
C36 0.0277(9) 0.0359(9) 0.0369(9) -0.0170(8) 0.0009(7) -0.0130(7)
C37 0.0269(8) 0.0396(9) 0.0335(9) -0.0159(8) 0.0025(7) -0.0141(7)
C38 0.0289(9) 0.0338(9) 0.0394(10) -0.0126(8) -0.0039(7) -0.0118(7)
C39 0.0337(10) 0.0610(12) 0.0461(11) -0.0209(10) -0.0007(8) -0.0189(9)
C40 0.0342(10) 0.0750(15) 0.0639(14) -0.0276(12) -0.0043(9) -0.0239(10)
C41 0.0453(11) 0.0544(12) 0.0524(12) -0.0169(10) -0.0158(9) -0.0181(10)
C42 0.0694(16) 0.110(2) 0.0763(17) -0.0278(15) -0.0279(13) -0.0389(15)
C43 0.0550(12) 0.0523(12) 0.0392(10) -0.0132(9) -0.0080(9) -0.0229(10)
C44 0.0368(10) 0.0468(11) 0.0414(10) -0.0147(9) -0.0018(8) -0.0194(9)
O1 0.0671(9) 0.1067(12) 0.0345(7) -0.0203(8) 0.0071(6) -0.0597(9)
O2 0.0429(7) 0.0538(8) 0.0416(7) -0.0236(6) 0.0047(6) -0.0235(6)
O3 0.0462(8) 0.0516(8) 0.0474(8) -0.0161(7) 0.0156(6) -0.0176(7)
O4 0.0396(8) 0.0651(9) 0.0600(9) -0.0263(7) -0.0113(6) -0.0185(7)
O5 0.0356(7) 0.0694(9) 0.0492(8) -0.0382(7) 0.0097(6) -0.0218(7)
O6 0.0424(8) 0.0463(8) 0.0711(10) -0.0257(7) 0.0056(7) -0.0046(7)

loop_
_atom_type_symbol
_atom_type_description
_atom_type_scat_dispersion_real
_atom_type_scat_dispersion_imag
_atom_type_scat_source
C C 0.0033 0.0016 'International Tables Vol C Tables 4.2.6.8 and 6.1.1.4'
H H 0.0000 0.0000 'International Tables Vol C Tables 4.2.6.8 and 6.1.1.4'
O O 0.0106 0.0060 'International Tables Vol C Tables 4.2.6.8 and 6.1.1.4'

loop_
_geom_angle_atom_site_label_1
_geom_angle_atom_site_label_2
_geom_angle_atom_site_label_3
_geom_angle
O1 C1 C2 125.18(16)
O1 C1 C9 127.23(15)
C2 C1 C9 107.53(14)
C7 C2 C3 121.25(17)
C7 C2 C1 109.93(15)
C3 C2 C1 128.82(18)
C4 C3 C2 117.5(2)
C4 C3 H3 121.2
C2 C3 H3 121.2
C3 C4 C5 121.22(19)
C3 C4 H4 119.4
C5 C4 H4 119.4
C6 C5 C4 121.7(2)
C6 C5 H5 119.1
C4 C5 H5 119.1
C5 C6 C7 117.3(2)
C5 C6 H6 121.3
C7 C6 H6 121.3
C2 C7 C6 120.95(17)
C2 C7 C8 109.63(14)
C6 C7 C8 129.42(17)
O2 C8 C7 126.04(15)
O2 C8 C9 126.62(14)
C7 C8 C9 107.26(13)
C1 C9 C8 101.42(12)
C1 C9 C17 118.15(13)
C8 C9 C17 112.06(12)
C1 C9 C37 105.16(12)
C8 C9 C37 111.01(12)
C17 C9 C37 108.69(12)
O3 C10 C18 127.73(16)
O3 C10 C11 126.67(15)
C18 C10 C11 105.58(13)
C12 C11 C16 121.34(17)
C12 C11 C10 128.05(16)
C16 C11 C10 110.59(14)
C13 C12 C11 118.48(18)
C13 C12 H12 120.8
C11 C12 H12 120.8
C12 C13 C14 120.20(18)
C12 C13 H13 119.9
C14 C13 H13 119.9
C13 C14 C15 121.64(19)
C13 C14 H14 119.2
C15 C14 H14 119.2
C16 C15 C14 118.24(18)
C16 C15 H15 120.9
C14 C15 H15 120.9
C15 C16 C11 120.11(16)
C15 C16 C17 128.94(16)
C11 C16 C17 110.93(14)
C16 C17 C18 103.02(12)
C16 C17 C27 114.87(13)
C18 C17 C27 107.30(12)
C16 C17 C9 115.19(13)
C18 C17 C9 107.92(12)
C27 C17 C9 107.97(12)
C35 C18 C10 135.24(14)
C35 C18 C17 114.86(13)
C10 C18 C17 109.87(13)
O4 C19 C20 126.52(16)
O4 C19 C27 125.31(16)
C20 C19 C27 108.07(15)
C25 C20 C21 121.51(19)
C25 C20 C19 110.32(15)
C21 C20 C19 128.04(18)
C22 C21 C20 118.3(2)
C22 C21 H21 120.8
C20 C21 H21 120.8
C21 C22 C23 120.12(19)
C21 C22 H22 119.9
C23 C22 H22 119.9
C22 C23 C24 121.9(2)
C22 C23 H23 119.0
C24 C23 H23 119.0
C23 C24 C25 118.3(2)
C23 C24 H24 120.8
C25 C24 H24 120.8
C20 C25 C24 119.76(17)
C20 C25 C26 111.92(16)
C24 C25 C26 128.17(17)
O5 C26 C25 110.15(12)
O5 C26 C27 112.74(14)
C25 C26 C27 103.98(13)
O5 C26 C36 107.82(13)
C25 C26 C36 113.77(14)
C27 C26 C36 108.45(12)
C19 C27 C17 113.11(13)
C19 C27 C26 105.63(13)
C17 C27 C26 110.27(13)
C19 C27 H27 109.2
C17 C27 H27 109.2
C26 C27 H27 109.2
O6 C28 C29 126.91(17)
O6 C28 C36 125.82(17)
C29 C28 C36 107.28(14)
C30 C29 C34 121.39(18)
C30 C29 C28 128.02(18)
C34 C29 C28 110.55(16)
C31 C30 C29 117.8(2)
C31 C30 H30 121.1
C29 C30 H30 121.1
C30 C31 C32 121.1(2)
C30 C31 H31 119.4
C32 C31 H31 119.4
C33 C32 C31 121.8(2)
C33 C32 H32 119.1
C31 C32 H32 119.1
C32 C33 C34 117.57(18)
C32 C33 H33 121.2
C34 C33 H33 121.2
C33 C34 C29 120.25(17)
C33 C34 C35 130.41(16)
C29 C34 C35 109.32(15)
C18 C35 C34 136.94(15)
C18 C35 C36 113.83(14)
C34 C35 C36 109.23(14)
C35 C36 C28 103.62(13)
C35 C36 C37 110.98(12)
C28 C36 C37 112.57(13)
C35 C36 C26 107.22(12)
C28 C36 C26 114.83(13)
C37 C36 C26 107.48(13)
C38 C37 C36 116.38(13)
C38 C37 C9 113.77(12)
C36 C37 C9 108.14(12)
C38 C37 H37 105.9
C36 C37 H37 105.9
C9 C37 H37 105.9
C39 C38 C44 117.40(15)
C39 C38 C37 118.25(15)
C44 C38 C37 124.30(14)
C40 C39 C38 121.11(17)
C40 C39 H39 119.4
C38 C39 H39 119.4
C41 C40 C39 121.63(18)
C41 C40 H40 119.2
C39 C40 H40 119.2
C40 C41 C43 117.51(17)
C40 C41 C42 119.92(19)
C43 C41 C42 122.6(2)
C41 C42 H42A 109.5
C41 C42 H42B 109.5
H42A C42 H42B 109.5
C41 C42 H42C 109.5
H42A C42 H42C 109.5
H42B C42 H42C 109.5
C41 C43 C44 121.43(18)
C41 C43 H43 119.3
C44 C43 H43 119.3
C43 C44 C38 120.88(16)
C43 C44 H44 119.6
C38 C44 H44 119.6
C26 O5 H5A 109.5

loop_
_geom_bond_atom_site_label_1
_geom_bond_atom_site_label_2
_geom_bond_distance
C1 O1 1.208(2)
C1 C2 1.474(2)
C1 C9 1.541(2)
C2 C7 1.386(2)
C2 C3 1.386(2)
C3 C4 1.376(3)
C3 H3 0.9300
C4 C5 1.380(3)
C4 H4 0.9300
C5 C6 1.378(3)
C5 H5 0.9300
C6 C7 1.388(2)
C6 H6 0.9300
C7 C8 1.482(2)
C8 O2 1.2032(18)
C8 C9 1.542(2)
C9 C17 1.564(2)
C9 C37 1.601(2)
C10 O3 1.2178(19)
C10 C18 1.479(2)
C10 C11 1.487(2)
C11 C12 1.387(2)
C11 C16 1.391(2)
C12 C13 1.376(3)
C12 H12 0.9300
C13 C14 1.385(3)
C13 H13 0.9300
C14 C15 1.388(3)
C14 H14 0.9300
C15 C16 1.379(2)
C15 H15 0.9300
C16 C17 1.515(2)
C17 C18 1.521(2)
C17 C27 1.554(2)
C18 C35 1.335(2)
C19 O4 1.217(2)
C19 C20 1.465(3)
C19 C27 1.527(2)
C20 C25 1.380(3)
C20 C21 1.390(2)
C21 C22 1.374(3)
C21 H21 0.9300
C22 C23 1.375(3)
C22 H22 0.9300
C23 C24 1.379(3)
C23 H23 0.9300
C24 C25 1.385(3)
C24 H24 0.9300
C25 C26 1.520(2)
C26 O5 1.4223(19)
C26 C27 1.556(2)
C26 C36 1.558(2)
C27 H27 0.9800
C28 O6 1.210(2)
C28 C29 1.477(2)
C28 C36 1.538(2)
C29 C30 1.384(3)
C29 C34 1.401(2)
C30 C31 1.375(3)
C30 H30 0.9300
C31 C32 1.383(3)
C31 H31 0.9300
C32 C33 1.382(3)
C32 H32 0.9300
C33 C34 1.390(2)
C33 H33 0.9300
C34 C35 1.462(2)
C35 C36 1.519(2)
C36 C37 1.550(2)
C37 C38 1.517(2)
C37 H37 0.9800
C38 C39 1.384(2)
C38 C44 1.389(2)
C39 C40 1.381(3)
C39 H39 0.9300
C40 C41 1.374(3)
C40 H40 0.9300
C41 C43 1.381(3)
C41 C42 1.510(3)
C42 H42A 0.9600
C42 H42B 0.9600
C42 H42C 0.9600
C43 C44 1.383(2)
C43 H43 0.9300
C44 H44 0.9300
O5 H5A 0.8200

loop_
_geom_hbond_atom_site_label_D
_geom_hbond_atom_site_label_H
_geom_hbond_atom_site_label_A
_geom_hbond_distance_DH
_geom_hbond_distance_HA
_geom_hbond_distance_DA
_geom_hbond_angle_DHA
_geom_hbond_site_symmetry_A
O5 H5A O4 0.82 2.19 2.9773(17) 161.7 2_575
